data_7006543
loop_
_publ_author_name
'Wolf, Robert'
'Finger, Markus'
'Limburg, Carolin'
'Willis, Anthony C.'
'Wild, S. Bruce'
'Hey-Hawkins, Evamarie'

_publ_section_title
;
 Reactivity of cyclooligophosphanes: synthesis and structural
 characterisation of cyclo-1,4-(BH3)2(P4Ph4CH2) and
 cyclo-1,2-(BH3)2(P5Ph5).
;
_journal_issue 6
_journal_name_full 'Dalton transactions (Cambridge, England : 2003)'
_journal_page_first 831
_journal_page_last 837
_journal_paper_doi 10.1039/b511833f
_journal_year 2006
_chemical_formula_sum 'C25 H28 B2 P4'
_chemical_formula_weight 473.97
_chemical_name_systematic
;
?
;
_space_group_IT_number 2
_symmetry_cell_setting triclinic
_symmetry_space_group_name_Hall '-P 1'
_symmetry_space_group_name_H-M 'P -1'
_atom_sites_solution_hydrogens geom
_atom_sites_solution_primary direct
_atom_sites_solution_secondary difmap
_audit_creation_method SHELXL-97
_cell_angle_alpha 78.798(3)
_cell_angle_beta 75.012(3)
_cell_angle_gamma 72.274(3)
_cell_formula_units_Z 2
_cell_length_a 10.7171(16)
_cell_length_b 10.7170(16)
_cell_length_c 12.3396(18)
_cell_measurement_reflns_used 91
_cell_measurement_temperature 223(2)
_cell_measurement_theta_max 30.80
_cell_measurement_theta_min 1.72
_cell_volume 1293.7(3)
_computing_cell_refinement 'Bruker SAINT'
_computing_data_collection 'Bruker SMART'
_computing_data_reduction 'Bruker SAINT'
_computing_molecular_graphics 'WINGX v.1.64.05 (Farrugia, 1999)'
_computing_publication_material 'WINGX v.1.64.05 (Farrugia, 1999)'
_computing_structure_refinement 'SHELXL-97 (Sheldrick, 1997)'
_computing_structure_solution 'SHELXS-97 (Sheldrick, 1997)'
_diffrn_ambient_temperature 223(2)
_diffrn_measured_fraction_theta_full 0.931
_diffrn_measured_fraction_theta_max 0.931
_diffrn_measurement_device_type 'Bruker CCD'
_diffrn_measurement_method 'omega scans'
_diffrn_radiation_monochromator graphite
_diffrn_radiation_source 'fine-focus sealed tube'
_diffrn_radiation_type MoK\a
_diffrn_radiation_wavelength 0.71073
_diffrn_reflns_av_R_equivalents 0.0188
_diffrn_reflns_av_sigmaI/netI 0.0520
_diffrn_reflns_limit_h_max 15
_diffrn_reflns_limit_h_min -14
_diffrn_reflns_limit_k_max 15
_diffrn_reflns_limit_k_min -14
_diffrn_reflns_limit_l_max 17
_diffrn_reflns_limit_l_min -12
_diffrn_reflns_number 10634
_diffrn_reflns_theta_full 30.80
_diffrn_reflns_theta_max 30.80
_diffrn_reflns_theta_min 1.72
_exptl_absorpt_coefficient_mu 0.303
_exptl_absorpt_correction_type SADABS
_exptl_crystal_colour colourless
_exptl_crystal_density_diffrn 1.217
_exptl_crystal_density_method 'not measured'
_exptl_crystal_description plate
_exptl_crystal_F_000 496
_exptl_crystal_size_max 0.2
_exptl_crystal_size_mid 0.1
_exptl_crystal_size_min 0.1
_refine_diff_density_max 0.821
_refine_diff_density_min -0.384
_refine_diff_density_rms 0.055
_refine_ls_extinction_method none
_refine_ls_goodness_of_fit_ref 0.996
_refine_ls_hydrogen_treatment mixed
_refine_ls_matrix_type full
_refine_ls_number_parameters 349
_refine_ls_number_reflns 7547
_refine_ls_number_restraints 30
_refine_ls_restrained_S_all 0.995
_refine_ls_R_factor_all 0.0905
_refine_ls_R_factor_gt 0.0502
_refine_ls_shift/su_max 0.009
_refine_ls_shift/su_mean 0.000
_refine_ls_structure_factor_coef Fsqd
_refine_ls_weighting_details 'calc w=1/[\s^2^(Fo^2^)+(0.0563P)^2^+0.4205P] where P=(Fo^2^+2Fc^2^)/3'
_refine_ls_weighting_scheme calc
_refine_ls_wR_factor_gt 0.1094
_refine_ls_wR_factor_ref 0.1239
_reflns_number_gt 4895
_reflns_number_total 7547
_reflns_threshold_expression >2sigma(I)
_cod_data_source_file b511833f.txt
_cod_data_source_block 3
_cod_original_sg_symbol_H-M P-1
_cod_database_code 7006543

loop_
_symmetry_equiv_pos_as_xyz
'x, y, z'
'-x, -y, -z'

loop_
_atom_site_label
_atom_site_type_symbol
_atom_site_fract_x
_atom_site_fract_y
_atom_site_fract_z
_atom_site_U_iso_or_equiv
_atom_site_adp_type
_atom_site_occupancy
_atom_site_symmetry_multiplicity
_atom_site_calc_flag
_atom_site_refinement_flags
_atom_site_disorder_assembly
_atom_site_disorder_group
P1 P 0.79095(5) 0.77953(5) 0.29456(5) 0.03343(14) Uani 1 1 d . . .
P3 P 0.98337(6) 0.93314(6) 0.33679(5) 0.03065(15) Uani 0.9428(14) 1 d P A 1
P2 P 0.89199(6) 0.93222(5) 0.19496(5) 0.02986(14) Uani 0.9428(14) 1 d P A 1
P5 P 0.8534(11) 0.9370(11) 0.3351(9) 0.041(3) Uani 0.0572(14) 1 d P A 2
P6 P 1.0430(10) 0.8565(11) 0.2197(9) 0.038(3) Uani 0.0572(14) 1 d P A 2
P4 P 1.07245(6) 0.71530(6) 0.34686(5) 0.03561(15) Uani 1 1 d . . .
C1 C 0.9305(2) 0.6540(2) 0.3458(2) 0.0391(5) Uani 1 1 d . A .
H1D H 0.8969 0.6167 0.4221 0.047 Uiso 1 1 calc R . .
H1E H 0.9626 0.5833 0.2986 0.047 Uiso 1 1 calc R . .
C11 C 0.7575(2) 0.7159(2) 0.18273(18) 0.0345(4) Uani 1 1 d . A .
C12 C 0.8599(2) 0.6654(2) 0.09400(19) 0.0421(5) Uani 1 1 d . . .
H12 H 0.9478 0.6638 0.0915 0.050 Uiso 1 1 calc R A .
C13 C 0.8311(3) 0.6175(3) 0.0097(2) 0.0509(6) Uani 1 1 d . A .
H13 H 0.9000 0.5817 -0.0482 0.061 Uiso 1 1 calc R . .
C14 C 0.7001(3) 0.6227(3) 0.0112(2) 0.0556(7) Uani 1 1 d . . .
H14 H 0.6808 0.5915 -0.0462 0.067 Uiso 1 1 calc R A .
C15 C 0.5984(3) 0.6739(3) 0.0978(2) 0.0565(7) Uani 1 1 d . A .
H15 H 0.5104 0.6777 0.0985 0.068 Uiso 1 1 calc R . .
C16 C 0.6262(2) 0.7201(3) 0.1842(2) 0.0449(6) Uani 1 1 d . . .
H16 H 0.5571 0.7538 0.2429 0.054 Uiso 1 1 calc R A .
C21 C 0.7560(2) 1.0853(2) 0.2023(2) 0.0300(5) Uani 0.9428(14) 1 d PD A 1
C22 C 0.6604(3) 1.1237(3) 0.2996(2) 0.0380(6) Uani 0.9428(14) 1 d PD A 1
H22 H 0.6637 1.0705 0.3685 0.046 Uiso 0.9428(14) 1 calc PR A 1
C23 C 0.5608(3) 1.2415(3) 0.2929(3) 0.0435(6) Uani 0.9428(14) 1 d PD A 1
H23 H 0.4958 1.2656 0.3571 0.052 Uiso 0.9428(14) 1 calc PR A 1
C24 C 0.5569(3) 1.3229(3) 0.1922(3) 0.0453(6) Uani 0.9428(14) 1 d PD A 1
H24 H 0.4899 1.4018 0.1888 0.054 Uiso 0.9428(14) 1 calc PR A 1
C25 C 0.6516(4) 1.2880(3) 0.0972(3) 0.0467(6) Uani 0.9428(14) 1 d PD A 1
H25 H 0.6494 1.3439 0.0295 0.056 Uiso 0.9428(14) 1 calc PR A 1
C26 C 0.7506(3) 1.1699(3) 0.1011(2) 0.0385(5) Uani 0.9428(14) 1 d PD A 1
H26 H 0.8141 1.1467 0.0358 0.046 Uiso 0.9428(14) 1 calc PR A 1
C21F C 0.741(4) 1.078(3) 0.250(4) 0.033(5) Uiso 0.0572(14) 1 d PD A 2
C22F C 0.620(4) 1.156(4) 0.305(3) 0.033(5) Uiso 0.0572(14) 1 d PD A 2
H22F H 0.5843 1.1310 0.3801 0.039 Uiso 0.0572(14) 1 calc PR A 2
C23F C 0.555(3) 1.270(4) 0.247(4) 0.033(5) Uiso 0.0572(14) 1 d PD A 2
H23F H 0.4735 1.3198 0.2844 0.039 Uiso 0.0572(14) 1 calc PR A 2
C24F C 0.603(4) 1.312(4) 0.137(4) 0.033(5) Uiso 0.0572(14) 1 d PD A 2
H24F H 0.5574 1.3904 0.1007 0.039 Uiso 0.0572(14) 1 calc PR A 2
C25F C 0.721(4) 1.236(4) 0.083(3) 0.033(5) Uiso 0.0572(14) 1 d PD A 2
H25F H 0.7588 1.2631 0.0089 0.039 Uiso 0.0572(14) 1 calc PR A 2
C26F C 0.785(3) 1.120(4) 0.139(3) 0.033(5) Uiso 0.0572(14) 1 d PD A 2
H26F H 0.8618 1.0670 0.0989 0.039 Uiso 0.0572(14) 1 calc PR A 2
C31 C 1.1369(2) 0.9826(2) 0.2649(2) 0.0317(5) Uani 0.9428(14) 1 d PD A 1
C32 C 1.1760(3) 1.0129(3) 0.1482(2) 0.0422(6) Uani 0.9428(14) 1 d PD A 1
H32 H 1.1233 1.0073 0.1010 0.051 Uiso 0.9428(14) 1 calc PR A 1
C33 C 1.2932(3) 1.0512(3) 0.1023(2) 0.0500(7) Uani 0.9428(14) 1 d PD A 1
H33 H 1.3193 1.0702 0.0243 0.060 Uiso 0.9428(14) 1 calc PR A 1
C34 C 1.3708(3) 1.0614(3) 0.1710(3) 0.0496(7) Uani 0.9428(14) 1 d PD A 1
H34 H 1.4498 1.0863 0.1396 0.059 Uiso 0.9428(14) 1 calc PR A 1
C35 C 1.2150(3) 0.9946(3) 0.3343(2) 0.0409(6) Uani 0.9428(14) 1 d PD A 1
H35 H 1.1894 0.9759 0.4123 0.049 Uiso 0.9428(14) 1 calc PR A 1
C36 C 1.3316(3) 1.0345(3) 0.2871(3) 0.0493(6) Uani 0.9428(14) 1 d PD A 1
H36 H 1.3834 1.0431 0.3338 0.059 Uiso 0.9428(14) 1 calc PR A 1
C31F C 1.277(4) 1.019(3) 0.331(3) 0.031(4) Uiso 0.0572(14) 1 d PD A 2
H31F H 1.2884 1.0378 0.3976 0.037 Uiso 0.0572(14) 1 calc PR A 2
C32F C 1.172(3) 0.968(3) 0.332(2) 0.031(4) Uiso 0.0572(14) 1 d PD A 2
H32F H 1.1130 0.9519 0.3990 0.037 Uiso 0.0572(14) 1 calc PR A 2
C33F C 1.157(3) 0.943(3) 0.231(3) 0.031(4) Uiso 0.0572(14) 1 d PD A 2
C34F C 1.243(3) 0.968(3) 0.134(2) 0.031(4) Uiso 0.0572(14) 1 d PD A 2
H34F H 1.2306 0.9508 0.0668 0.037 Uiso 0.0572(14) 1 calc PR A 2
C35F C 1.365(4) 1.041(4) 0.229(3) 0.031(4) Uiso 0.0572(14) 1 d PD A 2
H35F H 1.4378 1.0712 0.2296 0.037 Uiso 0.0572(14) 1 calc PR A 2
C36F C 1.348(3) 1.019(4) 0.128(3) 0.031(4) Uiso 0.0572(14) 1 d PD A 2
H36F H 1.4052 1.0373 0.0595 0.037 Uiso 0.0572(14) 1 calc PR A 2
C41 C 1.1032(2) 0.6747(2) 0.4876(2) 0.0405(5) Uani 1 1 d . A .
C42 C 1.0014(3) 0.7086(2) 0.5806(2) 0.0527(7) Uani 1 1 d . . .
H42 H 0.9135 0.7460 0.5717 0.063 Uiso 1 1 calc R A .
C43 C 1.0302(4) 0.6869(3) 0.6876(2) 0.0716(10) Uani 1 1 d . A .
H43 H 0.9620 0.7099 0.7503 0.086 Uiso 1 1 calc R . .
C44 C 1.1604(5) 0.6311(3) 0.6999(3) 0.0865(13) Uani 1 1 d . . .
H44 H 1.1804 0.6180 0.7709 0.104 Uiso 1 1 calc R A .
C45 C 1.2605(4) 0.5947(3) 0.6086(4) 0.0835(12) Uani 1 1 d . A .
H45 H 1.3475 0.5543 0.6186 0.100 Uiso 1 1 calc R . .
C46 C 1.2347(3) 0.6167(3) 0.5020(3) 0.0599(7) Uani 1 1 d . . .
H46 H 1.3039 0.5934 0.4400 0.072 Uiso 1 1 calc R A .
B1 B 0.6458(3) 0.8097(3) 0.4250(3) 0.0484(7) Uani 1 1 d . A .
B4 B 1.2190(3) 0.6461(4) 0.2293(3) 0.0670(10) Uani 1 1 d . A .
H4A H 1.1925 0.6734 0.1579 0.080 Uiso 1 1 calc R . .
H4B H 1.2445 0.5514 0.2433 0.080 Uiso 1 1 calc R . .
H4C H 1.2937 0.6787 0.2275 0.080 Uiso 1 1 calc R . .
H1A H 0.558(3) 0.884(3) 0.406(2) 0.059(8) Uiso 1 1 d . . .
H1B H 0.688(3) 0.847(3) 0.480(2) 0.056(8) Uiso 1 1 d . . .
H1C H 0.634(2) 0.708(3) 0.454(2) 0.053(7) Uiso 1 1 d . . .

loop_
_atom_site_aniso_label
_atom_site_aniso_U_11
_atom_site_aniso_U_22
_atom_site_aniso_U_33
_atom_site_aniso_U_23
_atom_site_aniso_U_13
_atom_site_aniso_U_12
P1 0.0330(3) 0.0307(3) 0.0353(3) -0.0035(2) -0.0071(2) -0.0072(2)
P3 0.0327(3) 0.0300(3) 0.0261(3) -0.0016(2) -0.0039(2) -0.0070(2)
P2 0.0316(3) 0.0286(3) 0.0264(3) -0.0015(2) -0.0040(2) -0.0068(2)
P5 0.045(6) 0.040(6) 0.038(6) -0.001(4) -0.017(4) -0.007(5)
P6 0.028(5) 0.046(6) 0.037(5) -0.007(4) -0.001(4) -0.010(4)
P4 0.0316(3) 0.0364(3) 0.0336(3) 0.0010(2) -0.0055(2) -0.0060(2)
C1 0.0432(12) 0.0314(11) 0.0447(13) -0.0010(9) -0.0184(10) -0.0077(9)
C11 0.0345(11) 0.0332(11) 0.0359(11) -0.0002(8) -0.0099(9) -0.0099(9)
C12 0.0350(11) 0.0473(14) 0.0411(13) -0.0062(10) -0.0076(9) -0.0072(10)
C13 0.0560(15) 0.0530(16) 0.0397(13) -0.0092(11) -0.0087(11) -0.0080(12)
C14 0.0665(18) 0.0616(18) 0.0495(15) -0.0066(13) -0.0229(13) -0.0245(14)
C15 0.0464(14) 0.074(2) 0.0582(17) -0.0024(14) -0.0174(13) -0.0284(14)
C16 0.0366(12) 0.0532(15) 0.0445(13) -0.0026(11) -0.0047(10) -0.0172(11)
C21 0.0313(11) 0.0290(11) 0.0285(12) -0.0019(9) -0.0054(10) -0.0083(9)
C22 0.0397(15) 0.0326(14) 0.0358(12) -0.0021(10) -0.0007(11) -0.0090(11)
C23 0.0349(13) 0.0387(16) 0.0499(16) -0.0087(12) 0.0028(11) -0.0078(11)
C24 0.0380(14) 0.0381(15) 0.0557(18) -0.0032(13) -0.0147(13) -0.0022(11)
C25 0.0559(18) 0.0379(14) 0.0409(15) 0.0012(11) -0.0184(13) -0.0017(13)
C26 0.0454(14) 0.0336(13) 0.0310(12) 0.0000(10) -0.0094(10) -0.0042(11)
C31 0.0338(11) 0.0290(12) 0.0312(12) -0.0055(9) -0.0048(9) -0.0075(9)
C32 0.0463(14) 0.0486(15) 0.0362(13) -0.0031(11) -0.0064(11) -0.0227(12)
C33 0.0515(16) 0.0551(17) 0.0432(15) -0.0013(12) -0.0002(12) -0.0255(14)
C34 0.0395(14) 0.0492(16) 0.0597(18) -0.0019(14) -0.0055(13) -0.0186(12)
C35 0.0393(14) 0.0441(14) 0.0393(13) -0.0031(10) -0.0115(11) -0.0099(11)
C36 0.0372(14) 0.0586(17) 0.0571(18) -0.0098(14) -0.0161(13) -0.0133(13)
C41 0.0501(13) 0.0284(11) 0.0474(13) 0.0035(9) -0.0235(11) -0.0110(10)
C42 0.0774(19) 0.0345(13) 0.0392(13) -0.0004(10) -0.0185(13) -0.0026(12)
C43 0.135(3) 0.0375(15) 0.0447(15) -0.0005(11) -0.0323(18) -0.0186(17)
C44 0.165(4) 0.0470(18) 0.081(2) 0.0113(17) -0.086(3) -0.039(2)
C45 0.104(3) 0.064(2) 0.113(3) 0.013(2) -0.081(3) -0.032(2)
C46 0.0580(16) 0.0498(16) 0.080(2) 0.0062(14) -0.0370(15) -0.0169(13)
B1 0.0486(16) 0.0478(17) 0.0429(15) -0.0085(12) 0.0016(13) -0.0121(14)
B4 0.0550(19) 0.060(2) 0.065(2) -0.0131(16) 0.0127(16) -0.0043(16)

loop_
_atom_type_symbol
_atom_type_description
_atom_type_scat_dispersion_real
_atom_type_scat_dispersion_imag
_atom_type_scat_source
C C 0.0033 0.0016 'International Tables Vol C Tables 4.2.6.8 and 6.1.1.4'
H H 0.0000 0.0000 'International Tables Vol C Tables 4.2.6.8 and 6.1.1.4'
B B 0.0013 0.0007 'International Tables Vol C Tables 4.2.6.8 and 6.1.1.4'
P P 0.1023 0.0942 'International Tables Vol C Tables 4.2.6.8 and 6.1.1.4'

loop_
_geom_angle_atom_site_label_1
_geom_angle_atom_site_label_2
_geom_angle_atom_site_label_3
_geom_angle
_geom_angle_site_symmetry_1
_geom_angle_site_symmetry_3
_geom_angle_publ_flag
C11 P1 C1 106.99(10) . . ?
C11 P1 B1 115.33(13) . . ?
C1 P1 B1 105.89(13) . . ?
C11 P1 P5 144.6(3) . . ?
C1 P1 P5 91.1(3) . . ?
B1 P1 P5 87.1(3) . . ?
C11 P1 P2 100.85(7) . . ?
C1 P1 P2 101.74(8) . . ?
B1 P1 P2 124.32(10) . . ?
P5 P1 P2 44.8(3) . . ?
C31 P3 P2 103.15(8) . . ?
C31 P3 P4 97.64(8) . . ?
P2 P3 P4 91.23(3) . . ?
C21 P2 P3 102.00(9) . . ?
C21 P2 P1 103.25(8) . . ?
P3 P2 P1 91.73(3) . . ?
C21F P5 P1 95.1(12) . . ?
C21F P5 P6 108.7(15) . . ?
P1 P5 P6 84.3(5) . . ?
C33F P6 P4 98.4(12) . . ?
C33F P6 P5 106.0(12) . . ?
P4 P6 P5 84.1(5) . . ?
C41 P4 C1 107.76(10) . . ?
C41 P4 B4 116.04(15) . . ?
C1 P4 B4 108.31(15) . . ?
C41 P4 P6 145.6(3) . . ?
C1 P4 P6 95.0(3) . . ?
B4 P4 P6 78.8(3) . . ?
C41 P4 P3 101.91(8) . . ?
C1 P4 P3 102.83(7) . . ?
B4 P4 P3 118.78(12) . . ?
P6 P4 P3 46.7(3) . . ?
P4 C1 P1 114.63(12) . . ?
C16 C11 C12 119.3(2) . . ?
C16 C11 P1 119.11(18) . . ?
C12 C11 P1 121.57(17) . . ?
C13 C12 C11 120.2(2) . . ?
C12 C13 C14 120.2(2) . . ?
C15 C14 C13 119.9(2) . . ?
C14 C15 C16 120.5(2) . . ?
C11 C16 C15 119.9(2) . . ?
C26 C21 C22 118.5(2) . . ?
C26 C21 P2 115.8(2) . . ?
C22 C21 P2 125.7(2) . . ?
C23 C22 C21 119.8(2) . . ?
C24 C23 C22 120.7(2) . . ?
C25 C24 C23 120.0(2) . . ?
C24 C25 C26 120.4(2) . . ?
C25 C26 C21 120.5(2) . . ?
C26F C21F C22F 116(2) . . ?
C26F C21F P5 122(3) . . ?
C22F C21F P5 121(3) . . ?
C23F C22F C21F 120(2) . . ?
C24F C23F C22F 123(2) . . ?
C23F C24F C25F 118(2) . . ?
C24F C25F C26F 120(2) . . ?
C21F C26F C25F 124(2) . . ?
C35 C31 C32 119.1(2) . . ?
C35 C31 P3 116.2(2) . . ?
C32 C31 P3 124.64(19) . . ?
C33 C32 C31 120.2(2) . . ?
C34 C33 C32 120.5(3) . . ?
C33 C34 C36 119.9(2) . . ?
C31 C35 C36 120.0(2) . . ?
C34 C36 C35 120.2(3) . . ?
C32F C31F C35F 119(2) . . ?
C33F C32F C31F 119(2) . . ?
C34F C33F C32F 120(2) . . ?
C34F C33F P6 115(2) . . ?
C32F C33F P6 125(2) . . ?
C33F C34F C36F 123(2) . . ?
C36F C35F C31F 122(2) . . ?
C34F C36F C35F 116(2) . . ?
C42 C41 C46 119.6(2) . . ?
C42 C41 P4 121.24(18) . . ?
C46 C41 P4 118.9(2) . . ?
C41 C42 C43 120.0(3) . . ?
C44 C43 C42 119.5(3) . . ?
C45 C44 C43 120.5(3) . . ?
C44 C45 C46 121.0(3) . . ?
C45 C46 C41 119.3(3) . . ?

loop_
_geom_bond_atom_site_label_1
_geom_bond_atom_site_label_2
_geom_bond_distance
_geom_bond_site_symmetry_2
_geom_bond_publ_flag
P1 C11 1.808(2) . ?
P1 C1 1.839(2) . ?
P1 B1 1.928(3) . ?
P1 P5 2.176(11) . ?
P1 P2 2.2294(8) . ?
P3 C31 1.836(2) . ?
P3 P2 2.2184(8) . ?
P3 P4 2.2291(9) . ?
P2 C21 1.832(2) . ?
P5 C21F 1.94(3) . ?
P5 P6 2.194(15) . ?
P6 C33F 1.79(3) . ?
P6 P4 1.973(11) . ?
P4 C41 1.797(2) . ?
P4 C1 1.835(2) . ?
P4 B4 1.911(3) . ?
C11 C16 1.390(3) . ?
C11 C12 1.394(3) . ?
C12 C13 1.382(3) . ?
C13 C14 1.384(4) . ?
C14 C15 1.376(4) . ?
C15 C16 1.389(4) . ?
C21 C26 1.397(3) . ?
C21 C22 1.400(3) . ?
C22 C23 1.387(4) . ?
C23 C24 1.374(4) . ?
C24 C25 1.367(4) . ?
C25 C26 1.384(4) . ?
C21F C26F 1.365(19) . ?
C21F C22F 1.387(19) . ?
C22F C23F 1.377(19) . ?
C23F C24F 1.357(19) . ?
C24F C25F 1.363(19) . ?
C25F C26F 1.371(19) . ?
C31 C35 1.389(4) . ?
C31 C32 1.394(3) . ?
C32 C33 1.387(4) . ?
C33 C34 1.370(4) . ?
C34 C36 1.384(4) . ?
C35 C36 1.391(4) . ?
C31F C32F 1.385(18) . ?
C31F C35F 1.387(18) . ?
C32F C33F 1.378(18) . ?
C33F C34F 1.354(18) . ?
C34F C36F 1.372(18) . ?
C35F C36F 1.384(18) . ?
C41 C42 1.383(4) . ?
C41 C46 1.398(3) . ?
C42 C43 1.394(4) . ?
C43 C44 1.376(5) . ?
C44 C45 1.365(5) . ?
C45 C46 1.375(4) . ?
